data_4311188
loop_
_publ_author_name
'Sheba D. Bergman'
'Dvora Reshef'
'Limor Frish'
'Yoram Cohen'
'Israel Goldberg'
'Moshe Kol'

_publ_section_title
;
 From Eilatin to Isoeilatin: A Skeletal Rearrangement Strongly Influences
 \p-Stacking of Ru(II) Complex
;
_journal_name_full 'Inorganic Chemistry'
_journal_page_first 3792
_journal_page_last 3794
_journal_paper_doi 10.1021/ic049806g
_journal_volume 43
_journal_year 2004
_chemical_formula_sum 'C105 H76.5 F24 N17.5 P4 Ru2'
_chemical_formula_weight 2365.36
_chemical_name_systematic
; 
 ? 
;
_space_group_IT_number 2
_symmetry_cell_setting triclinic
_symmetry_space_group_name_Hall '-P 1'
_symmetry_space_group_name_H-M 'P -1'
_atom_sites_solution_hydrogens geom
_atom_sites_solution_primary direct
_atom_sites_solution_secondary difmap
_audit_creation_method SHELXL-97
_cell_angle_alpha 67.1940(6)
_cell_angle_beta 67.4110(7)
_cell_angle_gamma 89.9870(5)
_cell_formula_units_Z 2
_cell_length_a 16.5010(2)
_cell_length_b 17.2430(3)
_cell_length_c 20.3870(3)
_cell_measurement_reflns_used 13685
_cell_measurement_temperature 110(2)
_cell_measurement_theta_max 27.43
_cell_measurement_theta_min 2.07
_cell_volume 4861.06(13)
_computing_cell_refinement Denzo
_computing_data_collection 'Collect, Nonius B.V.'
_computing_data_reduction Denzo
_computing_structure_refinement 'SHELXL-97 (Sheldrick, 1997)'
_computing_structure_solution DIRDIF-96
_diffrn_ambient_temperature 110(2)
_diffrn_detector_area_resol_mean '56 microns'
_diffrn_measured_fraction_theta_full 0.969
_diffrn_measured_fraction_theta_max 0.969
_diffrn_measurement_device_type 'Nonius KappaCCD'
_diffrn_measurement_method '1 deg. Phi & Omega scans'
_diffrn_radiation_monochromator graphite
_diffrn_radiation_source 'fine-focus sealed tube'
_diffrn_radiation_type MoK\a
_diffrn_radiation_wavelength 0.71073
_diffrn_reflns_av_R_equivalents 0.0000
_diffrn_reflns_av_sigmaI/netI 0.1262
_diffrn_reflns_limit_h_max 21
_diffrn_reflns_limit_h_min 0
_diffrn_reflns_limit_k_max 22
_diffrn_reflns_limit_k_min -22
_diffrn_reflns_limit_l_max 26
_diffrn_reflns_limit_l_min -23
_diffrn_reflns_number 21524
_diffrn_reflns_theta_full 27.43
_diffrn_reflns_theta_max 27.43
_diffrn_reflns_theta_min 2.07
_exptl_absorpt_coefficient_mu 0.484
_exptl_absorpt_correction_T_max 0.9310
_exptl_absorpt_correction_T_min 0.8887
_exptl_absorpt_correction_type multi-scan
_exptl_crystal_colour 'dark green'
_exptl_crystal_density_diffrn 1.616
_exptl_crystal_density_method 'not measured'
_exptl_crystal_description paralellpiped
_exptl_crystal_F_000 2386
_exptl_crystal_size_max 0.25
_exptl_crystal_size_mid 0.15
_exptl_crystal_size_min 0.15
_refine_diff_density_max 0.799
_refine_diff_density_min -0.824
_refine_diff_density_rms 0.119
_refine_ls_extinction_method none
_refine_ls_goodness_of_fit_ref 1.012
_refine_ls_hydrogen_treatment constr
_refine_ls_matrix_type fullcycle
_refine_ls_number_parameters 1456
_refine_ls_number_reflns 21524
_refine_ls_number_restraints 0
_refine_ls_restrained_S_all 1.012
_refine_ls_R_factor_all 0.1305
_refine_ls_R_factor_gt 0.0693
_refine_ls_shift/su_max 0.597
_refine_ls_shift/su_mean 0.165
_refine_ls_structure_factor_coef Fsqd
_refine_ls_weighting_details 'calc w=1/[\s^2^(Fo^2^)+(0.0402P)^2^+14.2274P] where P=(Fo^2^+2Fc^2^)/3'
_refine_ls_weighting_scheme calc
_refine_ls_wR_factor_gt 0.1210
_refine_ls_wR_factor_ref 0.1442
_reflns_number_gt 13685
_reflns_number_total 21524
_reflns_threshold_expression >2sigma(I)
_cod_data_source_file ic049806gsi20040217_095636_1.cif
_cod_data_source_block mk95
_cod_original_formula_sum 'C105 H76.50 F24 N17.50 P4 Ru2'
_cod_database_code 4311188

loop_
_symmetry_equiv_pos_as_xyz
'x, y, z'
'-x, -y, -z'

loop_
_atom_site_label
_atom_site_type_symbol
_atom_site_fract_x
_atom_site_fract_y
_atom_site_fract_z
_atom_site_U_iso_or_equiv
_atom_site_adp_type
_atom_site_occupancy
_atom_site_symmetry_multiplicity
_atom_site_calc_flag
_atom_site_refinement_flags
_atom_site_disorder_assembly
_atom_site_disorder_group
Ru Ru 0.22659(2) 0.14211(2) 0.08625(2) 0.01549(10) Uani 1 1 d . . .
N1 N 0.1471(2) 0.1783(2) 0.0274(2) 0.0161(8) Uani 1 1 d . . .
C2 C 0.0959(3) 0.2397(3) 0.0296(3) 0.0223(11) Uani 1 1 d . . .
H2 H 0.1032 0.2753 0.0534 0.027 Uiso 1 1 calc R . .
C3 C 0.0341(3) 0.2519(3) -0.0012(3) 0.0209(10) Uani 1 1 d . . .
H3 H -0.0013 0.2948 0.0024 0.025 Uiso 1 1 calc R . .
C4 C 0.0223(3) 0.2020(3) -0.0379(3) 0.0184(10) Uani 1 1 d . . .
C5 C -0.0407(3) 0.2100(3) -0.0733(3) 0.0211(11) Uani 1 1 d . . .
C6 C -0.0997(3) 0.2686(3) -0.0717(3) 0.0268(12) Uani 1 1 d . . .
H6 H -0.1000 0.3046 -0.0463 0.032 Uiso 1 1 calc R . .
C7 C -0.1569(3) 0.2738(3) -0.1068(3) 0.0299(12) Uani 1 1 d . . .
H7 H -0.1973 0.3130 -0.1051 0.036 Uiso 1 1 calc R . .
C8 C -0.1559(3) 0.2216(3) -0.1451(3) 0.0320(13) Uani 1 1 d . . .
H8 H -0.1946 0.2267 -0.1705 0.038 Uiso 1 1 calc R . .
C9 C -0.0995(3) 0.1631(3) -0.1464(3) 0.0254(11) Uani 1 1 d . . .
H9 H -0.1001 0.1274 -0.1719 0.031 Uiso 1 1 calc R . .
C10 C -0.0408(3) 0.1558(3) -0.1101(3) 0.0206(10) Uani 1 1 d . . .
N11 N 0.0140(3) 0.0956(2) -0.1138(2) 0.0210(9) Uani 1 1 d . . .
C12 C 0.0706(3) 0.0885(3) -0.0814(2) 0.0181(10) Uani 1 1 d . . .
C13 C 0.1300(3) 0.0244(3) -0.0852(2) 0.0170(10) Uani 1 1 d . . .
N14 N 0.1246(3) -0.0223(2) -0.1230(2) 0.0208(9) Uani 1 1 d . . .
C15 C 0.1780(3) -0.0819(3) -0.1245(3) 0.0241(11) Uani 1 1 d . . .
H15 H 0.1747 -0.1154 -0.1513 0.029 Uiso 1 1 calc R . .
C16 C 0.2365(3) -0.0972(3) -0.0898(3) 0.0221(11) Uani 1 1 d . . .
H16 H 0.2720 -0.1400 -0.0929 0.026 Uiso 1 1 calc R . .
C17 C 0.2434(3) -0.0487(3) -0.0496(2) 0.0174(10) Uani 1 1 d . . .
C18 C 0.3013(3) -0.0580(3) -0.0102(2) 0.0173(10) Uani 1 1 d . . .
C19 C 0.3587(3) -0.1192(3) -0.0077(3) 0.0219(11) Uani 1 1 d . . .
H19 H 0.3604 -0.1546 -0.0340 0.026 Uiso 1 1 calc R . .
C20 C 0.4115(3) -0.1284(3) 0.0316(3) 0.0255(11) Uani 1 1 d . . .
H20 H 0.4481 -0.1711 0.0337 0.031 Uiso 1 1 calc R . .
C21 C 0.4120(3) -0.0758(3) 0.0685(3) 0.0258(11) Uani 1 1 d . . .
H21 H 0.4497 -0.0817 0.0948 0.031 Uiso 1 1 calc R . .
C22 C 0.3575(3) -0.0148(3) 0.0669(3) 0.0216(10) Uani 1 1 d . . .
H22 H 0.3585 0.0214 0.0919 0.026 Uiso 1 1 calc R . .
C23 C 0.3011(3) -0.0056(3) 0.0289(2) 0.0143(9) Uani 1 1 d . . .
N24 N 0.2449(2) 0.0562(2) 0.0307(2) 0.0155(8) Uani 1 1 d . . .
C25 C 0.1925(3) 0.0643(3) -0.0077(2) 0.0153(9) Uani 1 1 d . . .
C26 C 0.1377(3) 0.1295(3) -0.0079(2) 0.0149(9) Uani 1 1 d . . .
C27 C 0.0772(3) 0.1403(3) -0.0427(2) 0.0154(9) Uani 1 1 d . . .
C28 C 0.1886(3) 0.0132(3) -0.0475(2) 0.0182(10) Uani 1 1 d . . .
N29 N 0.3297(3) 0.2369(2) -0.0041(2) 0.0184(9) Uani 1 1 d . . .
C30 C 0.3866(3) 0.2312(3) -0.0699(3) 0.0245(11) Uani 1 1 d . . .
H30 H 0.3805 0.1792 -0.0749 0.029 Uiso 1 1 calc R . .
C31 C 0.4531(4) 0.2979(3) -0.1300(3) 0.0330(13) Uani 1 1 d . . .
H31 H 0.4920 0.2921 -0.1757 0.040 Uiso 1 1 calc R . .
C32 C 0.4619(4) 0.3731(4) -0.1225(3) 0.0354(14) Uani 1 1 d . . .
H32 H 0.5071 0.4198 -0.1633 0.042 Uiso 1 1 calc R . .
C33 C 0.4049(4) 0.3804(3) -0.0556(3) 0.0324(13) Uani 1 1 d . . .
H33 H 0.4112 0.4316 -0.0494 0.039 Uiso 1 1 calc R . .
C34 C 0.3381(3) 0.3113(3) 0.0028(3) 0.0219(11) Uani 1 1 d . . .
C35 C 0.2713(3) 0.3115(3) 0.0760(3) 0.0243(11) Uani 1 1 d . . .
C36 C 0.2697(4) 0.3804(3) 0.0955(3) 0.0339(13) Uani 1 1 d . . .
H36 H 0.3143 0.4301 0.0623 0.041 Uiso 1 1 calc R . .
C37 C 0.2023(4) 0.3756(4) 0.1640(3) 0.0384(14) Uani 1 1 d . . .
H37 H 0.2009 0.4215 0.1790 0.046 Uiso 1 1 calc R . .
C38 C 0.1372(4) 0.3036(4) 0.2104(3) 0.0338(13) Uani 1 1 d . . .
H38 H 0.0894 0.2999 0.2568 0.041 Uiso 1 1 calc R . .
C39 C 0.1426(3) 0.2365(3) 0.1880(3) 0.0250(11) Uani 1 1 d . . .
H39 H 0.0980 0.1867 0.2202 0.030 Uiso 1 1 calc R . .
N40 N 0.2090(3) 0.2397(2) 0.1223(2) 0.0208(9) Uani 1 1 d . . .
N41 N 0.1272(2) 0.0481(2) 0.1838(2) 0.0165(8) Uani 1 1 d . . .
C42 C 0.0455(3) 0.0244(3) 0.1907(3) 0.0195(10) Uani 1 1 d . . .
H42 H 0.0294 0.0556 0.1490 0.023 Uiso 1 1 calc R . .
C43 C -0.0155(3) -0.0425(3) 0.2549(3) 0.0235(11) Uani 1 1 d . . .
H43 H -0.0717 -0.0582 0.2566 0.028 Uiso 1 1 calc R . .
C44 C 0.0058(3) -0.0872(3) 0.3173(3) 0.0255(11) Uani 1 1 d . . .
H44 H -0.0361 -0.1328 0.3630 0.031 Uiso 1 1 calc R . .
C45 C 0.0890(3) -0.0644(3) 0.3120(3) 0.0233(11) Uani 1 1 d . . .
H45 H 0.1048 -0.0941 0.3542 0.028 Uiso 1 1 calc R . .
C46 C 0.1497(3) 0.0022(3) 0.2443(3) 0.0184(10) Uani 1 1 d . . .
C47 C 0.2410(3) 0.0301(3) 0.2311(3) 0.0180(10) Uani 1 1 d . . .
C48 C 0.2782(3) -0.0077(3) 0.2843(3) 0.0256(11) Uani 1 1 d . . .
H48 H 0.2435 -0.0541 0.3331 0.031 Uiso 1 1 calc R . .
C49 C 0.3646(3) 0.0217(3) 0.2668(3) 0.0284(12) Uani 1 1 d . . .
H49 H 0.3908 -0.0054 0.3022 0.034 Uiso 1 1 calc R . .
C50 C 0.4130(3) 0.0914(3) 0.1967(3) 0.0246(11) Uani 1 1 d . . .
H50 H 0.4723 0.1140 0.1840 0.029 Uiso 1 1 calc R . .
C51 C 0.3737(3) 0.1277(3) 0.1455(3) 0.0198(10) Uani 1 1 d . . .
H51 H 0.4067 0.1762 0.0978 0.024 Uiso 1 1 calc R . .
N52 N 0.2904(3) 0.0969(2) 0.1606(2) 0.0181(8) Uani 1 1 d . . .
Ru' Ru -0.45614(3) -0.25774(2) -0.41844(2) 0.01641(10) Uani 1 1 d . . .
N1' N -0.3867(2) -0.3426(2) -0.4542(2) 0.0158(8) Uani 1 1 d . . .
C2' C -0.3144(3) -0.3710(3) -0.4413(3) 0.0202(10) Uani 1 1 d . . .
H2' H -0.2975 -0.3552 -0.4079 0.024 Uiso 1 1 calc R . .
C3' C -0.2655(3) -0.4204(3) -0.4737(3) 0.0203(10) Uani 1 1 d . . .
H3' H -0.2159 -0.4383 -0.4627 0.024 Uiso 1 1 calc R . .
C4' C -0.2881(3) -0.4456(3) -0.5238(2) 0.0177(10) Uani 1 1 d . . .
C5' C -0.2414(3) -0.4978(3) -0.5611(3) 0.0180(10) Uani 1 1 d . . .
C6' C -0.1650(3) -0.5304(3) -0.5531(3) 0.0238(11) Uani 1 1 d . . .
H6' H -0.1421 -0.5178 -0.5215 0.029 Uiso 1 1 calc R . .
C7' C -0.1243(4) -0.5798(3) -0.5906(3) 0.0306(12) Uani 1 1 d . . .
H7' H -0.0738 -0.6019 -0.5842 0.037 Uiso 1 1 calc R . .
C8' C -0.1564(3) -0.5983(3) -0.6385(3) 0.0288(12) Uani 1 1 d . . .
H8' H -0.1273 -0.6324 -0.6645 0.035 Uiso 1 1 calc R . .
C9' C -0.2296(3) -0.5674(3) -0.6479(3) 0.0239(11) Uani 1 1 d . . .
H9' H -0.2507 -0.5800 -0.6805 0.029 Uiso 1 1 calc R . .
C10' C -0.2738(3) -0.5171(3) -0.6095(3) 0.0187(10) Uani 1 1 d . . .
N11' N -0.3480(2) -0.4890(2) -0.6208(2) 0.0168(8) Uani 1 1 d . . .
C12' C -0.3894(3) -0.4408(3) -0.5871(2) 0.0163(10) Uani 1 1 d . . .
C13' C -0.4689(3) -0.4111(3) -0.5982(2) 0.0156(10) Uani 1 1 d . . .
N14' N -0.4948(3) -0.4336(2) -0.6439(2) 0.0188(9) Uani 1 1 d . . .
C15' C -0.5673(3) -0.4060(3) -0.6535(3) 0.0189(10) Uani 1 1 d . . .
H15' H -0.5861 -0.4224 -0.6855 0.023 Uiso 1 1 calc R . .
C16' C -0.6162(3) -0.3559(3) -0.6206(3) 0.0179(10) Uani 1 1 d . . .
H16' H -0.6673 -0.3392 -0.6295 0.021 Uiso 1 1 calc R . .
C17' C -0.5896(3) -0.3298(3) -0.5739(2) 0.0151(9) Uani 1 1 d . . .
C18' C -0.6333(3) -0.2755(3) -0.5371(2) 0.0151(10) Uani 1 1 d . . .
C19' C -0.7094(3) -0.2447(3) -0.5444(3) 0.0248(11) Uani 1 1 d . . .
H19' H -0.7335 -0.2602 -0.5739 0.030 Uiso 1 1 calc R . .
C20' C -0.7495(4) -0.1926(3) -0.5098(3) 0.0283(12) Uani 1 1 d . . .
H20' H -0.8008 -0.1721 -0.5158 0.034 Uiso 1 1 calc R . .
C21' C -0.7158(3) -0.1697(3) -0.4660(3) 0.0290(12) Uani 1 1 d . . .
H21' H -0.7444 -0.1341 -0.4416 0.035 Uiso 1 1 calc R . .
C22' C -0.6404(3) -0.1987(3) -0.4575(3) 0.0249(11) Uani 1 1 d . . .
H22' H -0.6175 -0.1825 -0.4275 0.030 Uiso 1 1 calc R . .
C23' C -0.5976(3) -0.2516(3) -0.4926(3) 0.0166(10) Uani 1 1 d . . .
N24' N -0.5223(2) -0.2815(2) -0.4820(2) 0.0156(8) Uani 1 1 d . . .
C25' C -0.4850(3) -0.3333(3) -0.5149(2) 0.0150(9) Uani 1 1 d . . .
C26' C -0.4085(3) -0.3654(3) -0.5022(2) 0.0148(9) Uani 1 1 d . . .
C27' C -0.3624(3) -0.4175(3) -0.5368(2) 0.0160(10) Uani 1 1 d . . .
C28' C -0.5144(3) -0.3588(3) -0.5620(2) 0.0145(9) Uani 1 1 d . . .
N29' N -0.3546(3) -0.1623(2) -0.5116(2) 0.0191(9) Uani 1 1 d . . .
C30' C -0.3421(3) -0.1294(3) -0.5873(3) 0.0231(11) Uani 1 1 d . . .
H30' H -0.3808 -0.1537 -0.6014 0.028 Uiso 1 1 calc R . .
C31' C -0.2747(3) -0.0616(3) -0.6450(3) 0.0260(11) Uani 1 1 d . . .
H31' H -0.2674 -0.0397 -0.6978 0.031 Uiso 1 1 calc R . .
C32' C -0.2181(4) -0.0261(3) -0.6247(3) 0.0308(12) Uani 1 1 d . . .
H32' H -0.1728 0.0218 -0.6629 0.037 Uiso 1 1 calc R . .
C33' C -0.2285(3) -0.0612(3) -0.5483(3) 0.0267(12) Uani 1 1 d . . .
H33' H -0.1890 -0.0383 -0.5339 0.032 Uiso 1 1 calc R . .
C34' C -0.2961(3) -0.1297(3) -0.4920(3) 0.0239(11) Uani 1 1 d . . .
C35' C -0.3118(3) -0.1730(3) -0.4085(3) 0.0206(10) Uani 1 1 d . . .
C36' C -0.2620(3) -0.1473(3) -0.3769(3) 0.0286(12) Uani 1 1 d . . .
H36' H -0.2161 -0.0984 -0.4084 0.034 Uiso 1 1 calc R . .
C37' C -0.2802(4) -0.1939(4) -0.2987(3) 0.0319(13) Uani 1 1 d . . .
H37' H -0.2470 -0.1772 -0.2758 0.038 Uiso 1 1 calc R . .
C38' C -0.3466(4) -0.2644(4) -0.2547(3) 0.0325(13) Uani 1 1 d . . .
H38' H -0.3593 -0.2978 -0.2012 0.039 Uiso 1 1 calc R . .
C39' C -0.3947(4) -0.2860(3) -0.2893(3) 0.0274(12) Uani 1 1 d . . .
H39' H -0.4408 -0.3348 -0.2584 0.033 Uiso 1 1 calc R . .
N40' N -0.3795(3) -0.2412(2) -0.3649(2) 0.0191(9) Uani 1 1 d . . .
N41' N -0.5574(3) -0.3416(2) -0.3156(2) 0.0193(9) Uani 1 1 d . . .
C42' C -0.5768(3) -0.4255(3) -0.2930(3) 0.0233(11) Uani 1 1 d . . .
H42' H -0.5432 -0.4499 -0.3273 0.028 Uiso 1 1 calc R . .
C43' C -0.6436(3) -0.4779(3) -0.2221(3) 0.0269(12) Uani 1 1 d . . .
H43' H -0.6558 -0.5374 -0.2079 0.032 Uiso 1 1 calc R . .
C44' C -0.6930(4) -0.4433(3) -0.1715(3) 0.0324(13) Uani 1 1 d . . .
H44' H -0.7387 -0.4788 -0.1217 0.039 Uiso 1 1 calc R . .
C45' C -0.6747(4) -0.3567(3) -0.1944(3) 0.0293(12) Uani 1 1 d . . .
H45' H -0.7080 -0.3316 -0.1606 0.035 Uiso 1 1 calc R . .
C46' C -0.6078(3) -0.3065(3) -0.2666(3) 0.0202(10) Uani 1 1 d . . .
C47' C -0.5834(3) -0.2133(3) -0.2974(3) 0.0188(10) Uani 1 1 d . . .
C48' C -0.6176(3) -0.1666(3) -0.2539(3) 0.0270(12) Uani 1 1 d . . .
H48' H -0.6599 -0.1946 -0.2010 0.032 Uiso 1 1 calc R . .
C49' C -0.5899(3) -0.0791(3) -0.2880(3) 0.0267(12) Uani 1 1 d . . .
H49' H -0.6124 -0.0466 -0.2585 0.032 Uiso 1 1 calc R . .
C50' C -0.5295(3) -0.0397(3) -0.3649(3) 0.0275(12) Uani 1 1 d . . .
H50' H -0.5098 0.0204 -0.3894 0.033 Uiso 1 1 calc R . .
C51' C -0.4976(3) -0.0889(3) -0.4062(3) 0.0220(11) Uani 1 1 d . . .
H51' H -0.4568 -0.0613 -0.4597 0.026 Uiso 1 1 calc R . .
N52' N -0.5224(3) -0.1744(2) -0.3734(2) 0.0193(9) Uani 1 1 d . . .
P53 P 0.43692(9) 0.12236(8) 0.76146(7) 0.0213(3) Uani 1 1 d . . .
F54 F 0.3456(2) 0.08825(19) 0.76269(17) 0.0358(7) Uani 1 1 d . . .
F55 F 0.4468(2) 0.02561(17) 0.80376(17) 0.0352(7) Uani 1 1 d . . .
F56 F 0.4906(2) 0.1210(2) 0.67799(16) 0.0429(8) Uani 1 1 d . . .
F57 F 0.4250(2) 0.21822(18) 0.71922(18) 0.0433(8) Uani 1 1 d . . .
F58 F 0.3807(2) 0.1233(2) 0.84455(16) 0.0466(9) Uani 1 1 d . . .
F59 F 0.5273(2) 0.1562(2) 0.7600(2) 0.0513(9) Uani 1 1 d . . .
P60 P 0.87847(10) 0.24136(9) 0.22501(8) 0.0298(3) Uani 1 1 d . . .
F61 F 0.8488(2) 0.2531(2) 0.15616(19) 0.0447(9) Uani 1 1 d . . .
F62 F 0.9719(2) 0.3010(2) 0.1618(2) 0.0501(9) Uani 1 1 d . . .
F63 F 0.9214(2) 0.16012(19) 0.21652(19) 0.0429(8) Uani 1 1 d . . .
F64 F 0.8365(2) 0.3218(2) 0.2336(2) 0.0505(10) Uani 1 1 d . . .
F65 F 0.9086(3) 0.2294(3) 0.2931(2) 0.0630(11) Uani 1 1 d . . .
F66 F 0.7860(2) 0.1803(2) 0.2867(2) 0.0564(10) Uani 1 1 d . . .
P67 P 0.07372(9) 0.27471(8) 0.45748(8) 0.0267(3) Uani 1 1 d . . .
F68 F 0.0284(2) 0.2888(2) 0.39817(18) 0.0423(8) Uani 1 1 d . . .
F69 F 0.0656(2) 0.36934(19) 0.45116(19) 0.0430(8) Uani 1 1 d . . .
F70 F 0.0818(2) 0.17922(19) 0.4654(2) 0.0465(9) Uani 1 1 d . . .
F71 F -0.0227(2) 0.2397(2) 0.52902(18) 0.0416(8) Uani 1 1 d . . .
F72 F 0.1704(2) 0.3101(2) 0.38565(17) 0.0399(8) Uani 1 1 d . . .
F73 F 0.1192(2) 0.2599(2) 0.51683(19) 0.0507(9) Uani 1 1 d . . .
P74 P 0.59306(12) 0.35458(10) 0.03096(10) 0.0425(4) Uani 1 1 d . . .
F75 F 0.5805(4) 0.4421(3) -0.0338(3) 0.0483(17) Uani 0.613(5) 1 d P . .
F76 F 0.6205(5) 0.3187(4) -0.0372(3) 0.060(2) Uani 0.613(5) 1 d P . .
F77 F 0.4952(4) 0.3167(4) 0.0613(3) 0.063(2) Uani 0.613(5) 1 d P . .
F78 F 0.6118(5) 0.2740(4) 0.0865(4) 0.072(2) Uani 0.613(5) 1 d P . .
F79 F 0.5686(5) 0.3962(5) 0.0918(4) 0.082(3) Uani 0.613(5) 1 d P . .
F80 F 0.6966(5) 0.4004(5) -0.0068(6) 0.110(3) Uani 0.613(5) 1 d P . .
F75* F 0.5430(7) 0.2744(7) 0.0288(7) 0.070(4) Uani 0.387(6) 1 d P . .
F76* F 0.6298(7) 0.4220(5) 0.0482(6) 0.058(3) Uani 0.387(6) 1 d P . .
F77* F 0.5396(8) 0.2986(9) 0.1309(6) 0.088(4) Uani 0.387(6) 1 d P . .
F78* F 0.6658(6) 0.2961(6) 0.0463(6) 0.053(3) Uani 0.387(6) 1 d P . .
F79* F 0.5064(10) 0.3937(9) 0.0379(9) 0.107(6) Uani 0.387(6) 1 d P . .
F80* F 0.6400(11) 0.3917(10) -0.0510(7) 0.119(6) Uani 0.387(6) 1 d P . .
C81 C 0.2504(4) 0.3009(4) 0.7992(3) 0.0355(13) Uani 1 1 d . . .
H81A H 0.3053 0.3424 0.7621 0.053 Uiso 1 1 calc R . .
H81B H 0.2653 0.2444 0.8215 0.053 Uiso 1 1 calc R . .
H81C H 0.2175 0.3182 0.8413 0.053 Uiso 1 1 calc R . .
C82 C 0.1932(3) 0.2974(3) 0.7572(3) 0.0279(12) Uani 1 1 d . . .
C83 C 0.2115(4) 0.2501(3) 0.7127(3) 0.0303(12) Uani 1 1 d . . .
H83 H 0.2588 0.2184 0.7105 0.036 Uiso 1 1 calc R . .
C84 C 0.1620(4) 0.2486(3) 0.6719(3) 0.0329(13) Uani 1 1 d . . .
H84 H 0.1761 0.2168 0.6412 0.039 Uiso 1 1 calc R . .
C85 C 0.0915(4) 0.2933(3) 0.6756(3) 0.0380(14) Uani 1 1 d . . .
H85 H 0.0566 0.2916 0.6482 0.046 Uiso 1 1 calc R . .
C86 C 0.0731(4) 0.3401(4) 0.7194(3) 0.0400(15) Uani 1 1 d . . .
H86 H 0.0252 0.3712 0.7221 0.048 Uiso 1 1 calc R . .
C87 C 0.1234(4) 0.3425(3) 0.7595(3) 0.0379(14) Uani 1 1 d . . .
H87 H 0.1100 0.3755 0.7892 0.045 Uiso 1 1 calc R . .
C88 C 0.7443(7) 0.4720(5) 0.7479(5) 0.096(3) Uani 1 1 d . . .
H88A H 0.7038 0.5026 0.7265 0.144 Uiso 1 1 calc R . .
H88B H 0.7991 0.5117 0.7288 0.144 Uiso 1 1 calc R . .
H88C H 0.7154 0.4481 0.8052 0.144 Uiso 1 1 calc R . .
C89 C 0.7666(5) 0.4015(4) 0.7224(4) 0.0498(17) Uani 1 1 d . . .
C90 C 0.8475(5) 0.4113(5) 0.6589(4) 0.0576(19) Uani 1 1 d . . .
H90 H 0.8890 0.4633 0.6318 0.069 Uiso 1 1 calc R . .
C91 C 0.8659(5) 0.3472(5) 0.6367(4) 0.0510(17) Uani 1 1 d . . .
H91 H 0.9205 0.3553 0.5934 0.061 Uiso 1 1 calc R . .
C92 C 0.8098(6) 0.2710(5) 0.6737(5) 0.065(2) Uani 1 1 d . . .
H92 H 0.8262 0.2264 0.6574 0.078 Uiso 1 1 calc R . .
C93 C 0.7296(6) 0.2590(5) 0.7345(5) 0.064(2) Uani 1 1 d . . .
H93 H 0.6884 0.2072 0.7593 0.077 Uiso 1 1 calc R . .
C94 C 0.7089(4) 0.3248(4) 0.7599(3) 0.0359(14) Uani 1 1 d . . .
H94 H 0.6545 0.3161 0.8034 0.043 Uiso 1 1 calc R . .
N95 N 0.8879(3) 0.0396(3) 0.5327(3) 0.0367(11) Uani 1 1 d . . .
C96 C 0.9376(4) 0.0665(3) 0.4681(3) 0.0296(12) Uani 1 1 d . . .
C97 C 1.0008(4) 0.0996(4) 0.3867(3) 0.0409(15) Uani 1 1 d . . .
H97A H 0.9704 0.1273 0.3531 0.061 Uiso 1 1 calc R . .
H97B H 1.0256 0.0525 0.3750 0.061 Uiso 1 1 calc R . .
H97C H 1.0490 0.1413 0.3771 0.061 Uiso 1 1 calc R . .
N98 N 0.1113(8) 0.4581(8) 0.0022(7) 0.064(4) Uani 0.50 1 d P . .
C99 C 0.0664(10) 0.4744(9) 0.0506(10) 0.060(5) Uani 0.50 1 d P . .
C100 C 0.0038(10) 0.4961(9) 0.1217(8) 0.062(4) Uiso 0.50 1 d P . .
H10A H -0.0348 0.5350 0.1050 0.093 Uiso 0.50 1 calc PR . .
H10B H 0.0411 0.5234 0.1371 0.093 Uiso 0.50 1 calc PR . .
H10C H -0.0330 0.4433 0.1663 0.093 Uiso 0.50 1 calc PR . .

loop_
_atom_site_aniso_label
_atom_site_aniso_U_11
_atom_site_aniso_U_22
_atom_site_aniso_U_33
_atom_site_aniso_U_23
_atom_site_aniso_U_13
_atom_site_aniso_U_12
Ru 0.0152(2) 0.0201(2) 0.01449(18) -0.00941(16) -0.00735(16) 0.00364(15)
N1 0.015(2) 0.019(2) 0.0113(18) -0.0053(16) -0.0044(16) 0.0009(16)
C2 0.023(3) 0.022(3) 0.025(3) -0.009(2) -0.014(2) 0.006(2)
C3 0.019(3) 0.021(2) 0.023(2) -0.009(2) -0.009(2) 0.010(2)
C4 0.016(3) 0.021(2) 0.017(2) -0.005(2) -0.008(2) -0.0007(19)
C5 0.019(3) 0.020(2) 0.018(2) -0.001(2) -0.008(2) 0.000(2)
C6 0.023(3) 0.028(3) 0.028(3) -0.007(2) -0.014(2) 0.003(2)
C7 0.024(3) 0.032(3) 0.029(3) -0.005(2) -0.015(2) 0.012(2)
C8 0.023(3) 0.044(3) 0.025(3) -0.005(3) -0.014(2) 0.002(2)
C9 0.023(3) 0.031(3) 0.019(2) -0.007(2) -0.009(2) 0.002(2)
C10 0.015(3) 0.023(3) 0.017(2) -0.003(2) -0.007(2) -0.001(2)
N11 0.016(2) 0.027(2) 0.017(2) -0.0043(18) -0.0085(17) -0.0004(17)
C12 0.016(3) 0.022(2) 0.010(2) -0.004(2) -0.0024(19) -0.0006(19)
C13 0.020(3) 0.016(2) 0.011(2) -0.0020(19) -0.0071(19) -0.0003(19)
N14 0.022(2) 0.024(2) 0.017(2) -0.0105(18) -0.0074(18) 0.0009(17)
C15 0.027(3) 0.025(3) 0.021(2) -0.011(2) -0.009(2) -0.004(2)
C16 0.024(3) 0.021(2) 0.020(2) -0.011(2) -0.006(2) 0.000(2)
C17 0.014(2) 0.020(2) 0.014(2) -0.007(2) -0.0026(19) -0.0012(19)
C18 0.016(3) 0.018(2) 0.014(2) -0.006(2) -0.0028(19) -0.0007(19)
C19 0.023(3) 0.022(3) 0.022(2) -0.012(2) -0.007(2) 0.005(2)
C20 0.024(3) 0.029(3) 0.030(3) -0.016(2) -0.013(2) 0.014(2)
C21 0.024(3) 0.037(3) 0.025(3) -0.016(2) -0.016(2) 0.012(2)
C22 0.019(3) 0.029(3) 0.023(2) -0.015(2) -0.011(2) 0.006(2)
C23 0.012(2) 0.016(2) 0.012(2) -0.0057(19) -0.0027(18) 0.0033(18)
N24 0.013(2) 0.018(2) 0.0147(18) -0.0080(16) -0.0049(16) 0.0005(15)
C25 0.013(2) 0.020(2) 0.014(2) -0.0080(19) -0.0065(19) 0.0021(18)
C26 0.015(2) 0.016(2) 0.013(2) -0.0075(19) -0.0029(18) -0.0005(18)
C27 0.012(2) 0.020(2) 0.012(2) -0.0039(19) -0.0053(18) -0.0001(18)
C28 0.017(3) 0.023(2) 0.010(2) -0.0060(19) -0.0015(19) -0.0016(19)
N29 0.019(2) 0.024(2) 0.019(2) -0.0108(18) -0.0126(17) 0.0055(17)
C30 0.020(3) 0.037(3) 0.015(2) -0.011(2) -0.006(2) 0.003(2)
C31 0.024(3) 0.039(3) 0.027(3) -0.009(3) -0.007(2) 0.003(2)
C32 0.028(3) 0.033(3) 0.025(3) 0.001(2) -0.006(2) 0.000(2)
C33 0.033(3) 0.022(3) 0.035(3) -0.004(2) -0.015(3) -0.002(2)
C34 0.019(3) 0.025(3) 0.023(2) -0.008(2) -0.011(2) 0.005(2)
C35 0.028(3) 0.028(3) 0.025(3) -0.013(2) -0.017(2) 0.005(2)
C36 0.035(3) 0.029(3) 0.050(4) -0.023(3) -0.024(3) 0.007(2)
C37 0.045(4) 0.041(3) 0.048(3) -0.033(3) -0.023(3) 0.011(3)
C38 0.037(4) 0.048(4) 0.034(3) -0.031(3) -0.020(3) 0.020(3)
C39 0.021(3) 0.034(3) 0.023(3) -0.016(2) -0.008(2) 0.009(2)
N40 0.023(2) 0.028(2) 0.022(2) -0.0154(19) -0.0148(18) 0.0064(18)
N41 0.015(2) 0.022(2) 0.0136(19) -0.0083(17) -0.0066(16) 0.0045(16)
C42 0.017(3) 0.027(3) 0.016(2) -0.007(2) -0.010(2) 0.005(2)
C43 0.019(3) 0.031(3) 0.023(3) -0.013(2) -0.009(2) 0.004(2)
C44 0.025(3) 0.028(3) 0.021(2) -0.011(2) -0.006(2) -0.001(2)
C45 0.029(3) 0.027(3) 0.016(2) -0.009(2) -0.012(2) 0.005(2)
C46 0.020(3) 0.021(2) 0.016(2) -0.011(2) -0.007(2) 0.004(2)
C47 0.021(3) 0.024(2) 0.016(2) -0.014(2) -0.009(2) 0.008(2)
C48 0.026(3) 0.037(3) 0.020(2) -0.013(2) -0.014(2) 0.010(2)
C49 0.025(3) 0.045(3) 0.025(3) -0.018(3) -0.018(2) 0.011(2)
C50 0.020(3) 0.039(3) 0.032(3) -0.025(3) -0.018(2) 0.010(2)
C51 0.013(3) 0.028(3) 0.024(2) -0.015(2) -0.009(2) 0.003(2)
N52 0.016(2) 0.024(2) 0.0185(19) -0.0128(18) -0.0067(17) 0.0076(17)
Ru' 0.0193(2) 0.0187(2) 0.01895(19) -0.01245(17) -0.01101(17) 0.00656(15)
N1' 0.012(2) 0.022(2) 0.0178(19) -0.0122(17) -0.0070(16) 0.0041(16)
C2' 0.024(3) 0.022(3) 0.023(2) -0.011(2) -0.016(2) 0.006(2)
C3' 0.018(3) 0.023(2) 0.024(2) -0.011(2) -0.012(2) 0.009(2)
C4' 0.019(3) 0.015(2) 0.016(2) -0.0057(19) -0.0042(19) 0.0021(19)
C5' 0.017(3) 0.017(2) 0.019(2) -0.007(2) -0.005(2) 0.0047(19)
C6' 0.024(3) 0.024(3) 0.028(3) -0.014(2) -0.012(2) 0.010(2)
C7' 0.029(3) 0.035(3) 0.030(3) -0.017(3) -0.011(2) 0.017(2)
C8' 0.029(3) 0.031(3) 0.025(3) -0.016(2) -0.005(2) 0.015(2)
C9' 0.026(3) 0.025(3) 0.019(2) -0.012(2) -0.005(2) 0.005(2)
C10' 0.019(3) 0.017(2) 0.018(2) -0.006(2) -0.007(2) 0.0043(19)
N11' 0.017(2) 0.0138(19) 0.0163(19) -0.0057(16) -0.0037(16) 0.0014(16)
C12' 0.020(3) 0.015(2) 0.013(2) -0.0065(19) -0.0050(19) 0.0008(19)
C13' 0.018(3) 0.014(2) 0.013(2) -0.0069(19) -0.0036(19) -0.0006(18)
N14' 0.022(2) 0.019(2) 0.0136(18) -0.0082(17) -0.0044(17) 0.0007(17)
C15' 0.023(3) 0.021(2) 0.014(2) -0.004(2) -0.012(2) -0.002(2)
C16' 0.015(3) 0.022(2) 0.017(2) -0.006(2) -0.010(2) 0.0039(19)
C17' 0.017(2) 0.016(2) 0.011(2) -0.0047(19) -0.0057(19) 0.0015(18)
C18' 0.015(2) 0.018(2) 0.011(2) -0.0026(19) -0.0070(19) 0.0028(18)
C19' 0.029(3) 0.031(3) 0.021(2) -0.013(2) -0.014(2) 0.010(2)
C20' 0.028(3) 0.038(3) 0.031(3) -0.020(3) -0.019(2) 0.015(2)
C21' 0.027(3) 0.037(3) 0.033(3) -0.023(3) -0.015(2) 0.015(2)
C22' 0.025(3) 0.031(3) 0.030(3) -0.018(2) -0.018(2) 0.012(2)
C23' 0.020(3) 0.017(2) 0.015(2) -0.0053(19) -0.010(2) 0.0055(19)
N24' 0.015(2) 0.0175(19) 0.0180(19) -0.0103(17) -0.0071(16) 0.0048(16)
C25' 0.020(3) 0.013(2) 0.010(2) -0.0033(18) -0.0059(19) 0.0002(18)
C26' 0.014(2) 0.015(2) 0.016(2) -0.0056(19) -0.0071(19) 0.0000(18)
C27' 0.014(2) 0.017(2) 0.014(2) -0.0061(19) -0.0020(19) 0.0021(18)
C28' 0.013(2) 0.018(2) 0.009(2) -0.0029(19) -0.0034(18) -0.0001(18)
N29' 0.019(2) 0.021(2) 0.023(2) -0.0151(18) -0.0081(18) 0.0085(17)
C30' 0.026(3) 0.029(3) 0.022(3) -0.015(2) -0.013(2) 0.010(2)
C31' 0.028(3) 0.024(3) 0.027(3) -0.010(2) -0.013(2) 0.006(2)
C32' 0.029(3) 0.026(3) 0.030(3) -0.012(2) -0.005(2) 0.000(2)
C33' 0.021(3) 0.033(3) 0.036(3) -0.023(3) -0.012(2) 0.005(2)
C34' 0.022(3) 0.031(3) 0.027(3) -0.019(2) -0.011(2) 0.011(2)
C35' 0.019(3) 0.025(3) 0.031(3) -0.023(2) -0.012(2) 0.009(2)
C36' 0.022(3) 0.041(3) 0.040(3) -0.030(3) -0.017(2) 0.012(2)
C37' 0.030(3) 0.050(4) 0.041(3) -0.036(3) -0.023(3) 0.017(3)
C38' 0.038(4) 0.046(3) 0.029(3) -0.023(3) -0.021(3) 0.016(3)
C39' 0.031(3) 0.030(3) 0.029(3) -0.015(2) -0.017(2) 0.011(2)
N40' 0.022(2) 0.024(2) 0.025(2) -0.0184(18) -0.0143(18) 0.0116(17)
N41' 0.024(2) 0.022(2) 0.021(2) -0.0137(18) -0.0134(18) 0.0084(17)
C42' 0.032(3) 0.024(3) 0.028(3) -0.017(2) -0.019(2) 0.007(2)
C43' 0.030(3) 0.019(3) 0.033(3) -0.009(2) -0.016(2) -0.003(2)
C44' 0.031(3) 0.035(3) 0.024(3) -0.008(2) -0.009(2) -0.003(2)
C45' 0.028(3) 0.036(3) 0.026(3) -0.015(2) -0.011(2) 0.003(2)
C46' 0.024(3) 0.027(3) 0.022(2) -0.016(2) -0.016(2) 0.009(2)
C47' 0.021(3) 0.021(2) 0.022(2) -0.014(2) -0.012(2) 0.008(2)
C48' 0.025(3) 0.035(3) 0.028(3) -0.019(2) -0.013(2) 0.008(2)
C49' 0.028(3) 0.034(3) 0.033(3) -0.025(3) -0.016(2) 0.013(2)
C50' 0.031(3) 0.021(3) 0.040(3) -0.018(2) -0.019(3) 0.013(2)
C51' 0.023(3) 0.020(2) 0.030(3) -0.014(2) -0.014(2) 0.008(2)
N52' 0.020(2) 0.026(2) 0.022(2) -0.0152(18) -0.0144(18) 0.0087(17)
P53 0.0239(7) 0.0209(6) 0.0177(6) -0.0087(5) -0.0065(5) 0.0003(5)
F54 0.0291(18) 0.0359(17) 0.0395(17) -0.0098(15) -0.0173(15) 0.0008(14)
F55 0.0358(19) 0.0229(15) 0.0383(17) -0.0039(14) -0.0160(15) 0.0084(13)
F56 0.049(2) 0.0444(19) 0.0227(15) -0.0168(15) 0.0005(15) 0.0002(16)
F57 0.041(2) 0.0213(16) 0.0401(18) -0.0020(14) -0.0007(15) 0.0002(14)
F58 0.066(2) 0.0380(18) 0.0213(15) -0.0174(15) 0.0014(16) -0.0089(16)
F59 0.042(2) 0.052(2) 0.056(2) -0.0115(18) -0.0277(18) -0.0127(17)
P60 0.0285(8) 0.0358(8) 0.0367(8) -0.0238(7) -0.0163(7) 0.0114(6)
F61 0.058(2) 0.053(2) 0.0450(19) -0.0333(17) -0.0304(18) 0.0240(18)
F62 0.038(2) 0.0392(19) 0.069(2) -0.0284(19) -0.0132(18) 0.0036(16)
F63 0.046(2) 0.0329(17) 0.055(2) -0.0241(16) -0.0200(17) 0.0175(15)
F64 0.058(2) 0.059(2) 0.078(3) -0.056(2) -0.043(2) 0.0370(19)
F65 0.068(3) 0.103(3) 0.063(2) -0.057(2) -0.048(2) 0.051(2)
F66 0.035(2) 0.065(2) 0.051(2) -0.0189(19) -0.0059(18) 0.0034(18)
P67 0.0289(8) 0.0275(7) 0.0290(7) -0.0142(6) -0.0151(6) 0.0076(6)
F68 0.042(2) 0.062(2) 0.0419(18) -0.0308(17) -0.0276(16) 0.0217(17)
F69 0.055(2) 0.0296(17) 0.0432(19) -0.0200(15) -0.0144(17) 0.0075(15)
F70 0.034(2) 0.0327(17) 0.076(2) -0.0275(18) -0.0213(18) 0.0108(15)
F71 0.0323(19) 0.0448(19) 0.0380(18) -0.0175(16) -0.0048(15) 0.0017(15)
F72 0.0290(18) 0.0469(19) 0.0344(17) -0.0135(15) -0.0073(14) 0.0081(15)
F73 0.054(2) 0.050(2) 0.0427(19) -0.0020(17) -0.0331(18) -0.0100(17)
P74 0.0546(11) 0.0334(8) 0.0630(11) -0.0301(8) -0.0381(9) 0.0167(7)
F75 0.047(4) 0.023(3) 0.075(4) -0.013(3) -0.032(3) 0.008(2)
F76 0.091(5) 0.046(4) 0.050(4) -0.028(3) -0.030(4) 0.029(3)
F77 0.060(4) 0.063(4) 0.047(4) -0.009(3) -0.019(3) -0.016(3)
F78 0.124(6) 0.046(4) 0.077(5) -0.026(3) -0.073(5) 0.029(4)
F79 0.123(7) 0.095(5) 0.106(6) -0.079(5) -0.088(5) 0.055(5)
F80 0.058(5) 0.071(5) 0.200(10) -0.030(6) -0.082(6) 0.009(4)
F75* 0.064(8) 0.061(7) 0.118(10) -0.061(7) -0.048(7) 0.018(6)
F76* 0.106(9) 0.027(5) 0.069(7) -0.028(5) -0.056(6) 0.022(5)
F77* 0.062(8) 0.127(11) 0.046(6) -0.017(7) -0.013(6) 0.019(7)
F78* 0.047(6) 0.063(6) 0.083(7) -0.053(6) -0.038(5) 0.027(5)
F79* 0.140(13) 0.124(11) 0.178(14) -0.117(11) -0.131(12) 0.106(10)
F80* 0.144(15) 0.140(13) 0.051(8) -0.032(8) -0.027(8) -0.034(11)
C81 0.029(3) 0.044(3) 0.026(3) -0.014(3) -0.006(2) -0.005(3)
C82 0.026(3) 0.023(3) 0.021(3) -0.001(2) -0.004(2) -0.006(2)
C83 0.027(3) 0.026(3) 0.031(3) -0.005(2) -0.013(2) 0.000(2)
C84 0.030(3) 0.029(3) 0.034(3) -0.010(3) -0.012(3) -0.005(2)
C85 0.037(4) 0.031(3) 0.032(3) 0.000(3) -0.013(3) -0.005(3)
C86 0.028(3) 0.030(3) 0.039(3) 0.000(3) -0.006(3) 0.001(2)
C87 0.040(4) 0.027(3) 0.027(3) -0.003(2) -0.003(3) -0.002(3)
C88 0.164(10) 0.072(6) 0.076(6) -0.045(5) -0.060(6) 0.036(6)
C89 0.080(5) 0.039(4) 0.044(4) -0.015(3) -0.041(4) 0.017(3)
C90 0.055(5) 0.072(5) 0.043(4) -0.018(4) -0.024(4) 0.000(4)
C91 0.053(5) 0.065(5) 0.044(4) -0.025(4) -0.028(3) 0.018(4)
C92 0.097(7) 0.074(6) 0.077(6) -0.047(5) -0.073(6) 0.052(5)
C93 0.078(6) 0.061(5) 0.072(5) -0.011(4) -0.066(5) 0.011(4)
C94 0.038(4) 0.044(4) 0.028(3) -0.010(3) -0.021(3) 0.020(3)
N95 0.033(3) 0.036(3) 0.044(3) -0.020(2) -0.015(2) 0.009(2)
C96 0.030(3) 0.027(3) 0.041(3) -0.020(3) -0.018(3) 0.009(2)
C97 0.053(4) 0.040(3) 0.033(3) -0.018(3) -0.018(3) 0.008(3)
N98 0.036(7) 0.070(9) 0.033(6) 0.007(6) 0.010(5) -0.013(6)
C99 0.043(9) 0.038(8) 0.063(10) 0.018(8) -0.024(8) -0.025(7)

loop_
_atom_type_symbol
_atom_type_description
_atom_type_scat_dispersion_real
_atom_type_scat_dispersion_imag
_atom_type_scat_source
C C 0.0033 0.0016 'International Tables Vol C Tables 4.2.6.8 and 6.1.1.4'
H H 0.0000 0.0000 'International Tables Vol C Tables 4.2.6.8 and 6.1.1.4'
N N 0.0061 0.0033 'International Tables Vol C Tables 4.2.6.8 and 6.1.1.4'
Ru Ru -1.2594 0.8363 'International Tables Vol C Tables 4.2.6.8 and 6.1.1.4'
P P 0.1023 0.0942 'International Tables Vol C Tables 4.2.6.8 and 6.1.1.4'
F F 0.0171 0.0103 'International Tables Vol C Tables 4.2.6.8 and 6.1.1.4'

loop_
_geom_angle_atom_site_label_1
_geom_angle_atom_site_label_2
_geom_angle_atom_site_label_3
_geom_angle
_geom_angle_site_symmetry_1
_geom_angle_site_symmetry_3
_geom_angle_publ_flag
N1 Ru N29 90.88(14) . . ?
N1 Ru N40 93.94(15) . . ?
N29 Ru N40 78.37(15) . . ?
N1 Ru N41 93.46(14) . . ?
N29 Ru N41 174.90(14) . . ?
N40 Ru N41 98.65(15) . . ?
N1 Ru N52 171.70(14) . . ?
N29 Ru N52 96.89(15) . . ?
N40 Ru N52 84.79(14) . . ?
N41 Ru N52 78.65(15) . . ?
N1 Ru N24 78.36(14) . . ?
N29 Ru N24 95.67(14) . . ?
N40 Ru N24 170.27(14) . . ?
N41 Ru N24 87.83(14) . . ?
N52 Ru N24 103.69(14) . . ?
C26 N1 C2 118.5(4) . . ?
C26 N1 Ru 115.7(3) . . ?
C2 N1 Ru 125.3(3) . . ?
N1 C2 C3 122.2(4) . . ?
N1 C2 H2 118.9 . . ?
C3 C2 H2 118.9 . . ?
C2 C3 C4 120.8(4) . . ?
C2 C3 H3 119.6 . . ?
C4 C3 H3 119.6 . . ?
C3 C4 C27 117.3(4) . . ?
C3 C4 C5 125.4(4) . . ?
C27 C4 C5 117.2(4) . . ?
C6 C5 C10 120.2(4) . . ?
C6 C5 C4 122.6(4) . . ?
C10 C5 C4 117.2(4) . . ?
C7 C6 C5 120.0(5) . . ?
C7 C6 H6 120.0 . . ?
C5 C6 H6 120.0 . . ?
C6 C7 C8 120.1(5) . . ?
C6 C7 H7 119.9 . . ?
C8 C7 H7 119.9 . . ?
C9 C8 C7 120.7(5) . . ?
C9 C8 H8 119.7 . . ?
C7 C8 H8 119.7 . . ?
C8 C9 C10 120.3(5) . . ?
C8 C9 H9 119.8 . . ?
C10 C9 H9 119.9 . . ?
N11 C10 C9 117.1(4) . . ?
N11 C10 C5 124.3(4) . . ?
C9 C10 C5 118.7(4) . . ?
C12 N11 C10 118.2(4) . . ?
N11 C12 C27 122.7(4) . . ?
N11 C12 C13 118.8(4) . . ?
C27 C12 C13 118.5(4) . . ?
N14 C13 C28 122.4(4) . . ?
N14 C13 C12 118.0(4) . . ?
C28 C13 C12 119.6(4) . . ?
C13 N14 C15 117.2(4) . . ?
N14 C15 C16 124.4(4) . . ?
N14 C15 H15 117.8 . . ?
C16 C15 H15 117.8 . . ?
C15 C16 C17 119.5(4) . . ?
C15 C16 H16 120.3 . . ?
C17 C16 H16 120.2 . . ?
C28 C17 C16 116.8(4) . . ?
C28 C17 C18 117.6(4) . . ?
C16 C17 C18 125.6(4) . . ?
C23 C18 C19 117.8(4) . . ?
C23 C18 C17 119.8(4) . . ?
C19 C18 C17 122.3(4) . . ?
C20 C19 C18 121.5(4) . . ?
C20 C19 H19 119.3 . . ?
C18 C19 H19 119.3 . . ?
C19 C20 C21 120.3(4) . . ?
C19 C20 H20 119.8 . . ?
C21 C20 H20 119.9 . . ?
C22 C21 C20 120.1(5) . . ?
C22 C21 H21 120.0 . . ?
C20 C21 H21 119.9 . . ?
C21 C22 C23 120.7(4) . . ?
C21 C22 H22 119.6 . . ?
C23 C22 H22 119.7 . . ?
C22 C23 C18 119.6(4) . . ?
C22 C23 N24 118.6(4) . . ?
C18 C23 N24 121.8(4) . . ?
C25 N24 C23 117.0(4) . . ?
C25 N24 Ru 112.3(3) . . ?
C23 N24 Ru 130.7(3) . . ?
N24 C25 C28 124.3(4) . . ?
N24 C25 C26 116.6(4) . . ?
C28 C25 C26 119.1(4) . . ?
N1 C26 C27 122.2(4) . . ?
N1 C26 C25 116.5(4) . . ?
C27 C26 C25 121.3(4) . . ?
C4 C27 C26 118.9(4) . . ?
C4 C27 C12 120.4(4) . . ?
C26 C27 C12 120.6(4) . . ?
C17 C28 C13 119.7(4) . . ?
C17 C28 C25 119.5(4) . . ?
C13 C28 C25 120.8(4) . . ?
C30 N29 C34 118.6(4) . . ?
C30 N29 Ru 124.9(3) . . ?
C34 N29 Ru 116.5(3) . . ?
N29 C30 C31 122.5(5) . . ?
N29 C30 H30 118.8 . . ?
C31 C30 H30 118.7 . . ?
C32 C31 C30 118.7(5) . . ?
C32 C31 H31 120.7 . . ?
C30 C31 H31 120.6 . . ?
C31 C32 C33 120.0(5) . . ?
C31 C32 H32 120.0 . . ?
C33 C32 H32 120.0 . . ?
C32 C33 C34 118.9(5) . . ?
C32 C33 H33 120.6 . . ?
C34 C33 H33 120.5 . . ?
N29 C34 C33 121.3(5) . . ?
N29 C34 C35 114.2(4) . . ?
C33 C34 C35 124.4(5) . . ?
N40 C35 C36 121.8(5) . . ?
N40 C35 C34 114.7(4) . . ?
C36 C35 C34 123.4(5) . . ?
C37 C36 C35 119.1(5) . . ?
C37 C36 H36 120.4 . . ?
C35 C36 H36 120.6 . . ?
C36 C37 C38 119.4(5) . . ?
C36 C37 H37 120.2 . . ?
C38 C37 H37 120.3 . . ?
C37 C38 C39 118.9(5) . . ?
C37 C38 H38 120.6 . . ?
C39 C38 H38 120.5 . . ?
N40 C39 C38 122.2(5) . . ?
N40 C39 H39 118.8 . . ?
C38 C39 H39 118.9 . . ?
C39 N40 C35 118.5(4) . . ?
C39 N40 Ru 125.4(3) . . ?
C35 N40 Ru 116.0(3) . . ?
C42 N41 C46 117.8(4) . . ?
C42 N41 Ru 126.0(3) . . ?
C46 N41 Ru 116.1(3) . . ?
N41 C42 C43 123.2(4) . . ?
N41 C42 H42 118.3 . . ?
C43 C42 H42 118.4 . . ?
C42 C43 C44 119.2(5) . . ?
C42 C43 H43 120.4 . . ?
C44 C43 H43 120.4 . . ?
C45 C44 C43 118.9(5) . . ?
C45 C44 H44 120.5 . . ?
C43 C44 H44 120.5 . . ?
C44 C45 C46 119.6(4) . . ?
C44 C45 H45 120.2 . . ?
C46 C45 H45 120.2 . . ?
N41 C46 C45 121.2(4) . . ?
N41 C46 C47 114.4(4) . . ?
C45 C46 C47 124.4(4) . . ?
N52 C47 C48 120.4(4) . . ?
N52 C47 C46 115.4(4) . . ?
C48 C47 C46 124.2(4) . . ?
C49 C48 C47 120.4(5) . . ?
C49 C48 H48 119.8 . . ?
C47 C48 H48 119.8 . . ?
C48 C49 C50 119.0(4) . . ?
C48 C49 H49 120.5 . . ?
C50 C49 H49 120.5 . . ?
C49 C50 C51 119.0(5) . . ?
C49 C50 H50 120.5 . . ?
C51 C50 H50 120.5 . . ?
N52 C51 C50 122.5(4) . . ?
N52 C51 H51 118.8 . . ?
C50 C51 H51 118.7 . . ?
C51 N52 C47 118.7(4) . . ?
C51 N52 Ru 126.0(3) . . ?
C47 N52 Ru 115.3(3) . . ?
N1' Ru' N40' 94.64(14) . . ?
N1' Ru' N41' 99.81(14) . . ?
N40' Ru' N41' 94.09(15) . . ?
N1' Ru' N29' 87.27(14) . . ?
N40' Ru' N29' 79.28(15) . . ?
N41' Ru' N29' 170.73(15) . . ?
N1' Ru' N52' 174.40(14) . . ?
N40' Ru' N52' 80.21(14) . . ?
N41' Ru' N52' 78.48(15) . . ?
N29' Ru' N52' 93.91(15) . . ?
N1' Ru' N24' 78.33(14) . . ?
N40' Ru' N24' 172.61(14) . . ?
N41' Ru' N24' 89.41(14) . . ?
N29' Ru' N24' 97.93(14) . . ?
N52' Ru' N24' 106.89(14) . . ?
C26' N1' C2' 116.9(4) . . ?
C26' N1' Ru' 116.2(3) . . ?
C2' N1' Ru' 126.5(3) . . ?
C3' C2' N1' 123.4(4) . . ?
C3' C2' H2' 118.3 . . ?
N1' C2' H2' 118.3 . . ?
C2' C3' C4' 120.3(4) . . ?
C2' C3' H3' 119.8 . . ?
C4' C3' H3' 119.9 . . ?
C27' C4' C3' 116.7(4) . . ?
C27' C4' C5' 118.1(4) . . ?
C3' C4' C5' 125.1(4) . . ?
C6' C5' C10' 118.5(4) . . ?
C6' C5' C4' 124.0(4) . . ?
C10' C5' C4' 117.5(4) . . ?
C7' C6' C5' 120.4(5) . . ?
C7' C6' H6' 119.8 . . ?
C5' C6' H6' 119.8 . . ?
C6' C7' C8' 120.8(5) . . ?
C6' C7' H7' 119.6 . . ?
C8' C7' H7' 119.6 . . ?
C9' C8' C7' 120.2(5) . . ?
C9' C8' H8' 119.8 . . ?
C7' C8' H8' 119.9 . . ?
C8' C9' C10' 120.6(5) . . ?
C8' C9' H9' 119.7 . . ?
C10' C9' H9' 119.7 . . ?
N11' C10' C9' 117.5(4) . . ?
N11' C10' C5' 123.1(4) . . ?
C9' C10' C5' 119.4(4) . . ?
C12' N11' C10' 118.7(4) . . ?
N11' C12' C27' 122.8(4) . . ?
N11' C12' C13' 119.2(4) . . ?
C27' C12' C13' 118.0(4) . . ?
N14' C13' C28' 122.1(4) . . ?
N14' C13' C12' 118.1(4) . . ?
C28' C13' C12' 119.8(4) . . ?
C13' N14' C15' 117.3(4) . . ?
N14' C15' C16' 125.1(4) . . ?
N14' C15' H15' 117.5 . . ?
C16' C15' H15' 117.4 . . ?
C15' C16' C17' 118.8(4) . . ?
C15' C16' H16' 120.6 . . ?
C17' C16' H16' 120.6 . . ?
C16' C17' C28' 117.3(4) . . ?
C16' C17' C18' 125.1(4) . . ?
C28' C17' C18' 117.6(4) . . ?
C19' C18' C23' 118.8(4) . . ?
C19' C18' C17' 121.8(4) . . ?
C23' C18' C17' 119.4(4) . . ?
C20' C19' C18' 121.2(5) . . ?
C20' C19' H19' 119.4 . . ?
C18' C19' H19' 119.5 . . ?
C19' C20' C21' 120.4(5) . . ?
C19' C20' H20' 119.9 . . ?
C21' C20' H20' 119.7 . . ?
C20' C21' C22' 120.2(5) . . ?
C20' C21' H21' 119.9 . . ?
C22' C21' H21' 119.9 . . ?
C21' C22' C23' 120.7(5) . . ?
C21' C22' H22' 119.6 . . ?
C23' C22' H22' 119.7 . . ?
C22' C23' N24' 119.7(4) . . ?
C22' C23' C18' 118.7(4) . . ?
N24' C23' C18' 121.5(4) . . ?
C25' N24' C23' 117.7(4) . . ?
C25' N24' Ru' 112.7(3) . . ?
C23' N24' Ru' 129.6(3) . . ?
N24' C25' C28' 124.8(4) . . ?
N24' C25' C26' 117.3(4) . . ?
C28' C25' C26' 117.9(4) . . ?
N1' C26' C27' 123.1(4) . . ?
N1' C26' C25' 115.1(4) . . ?
C27' C26' C25' 121.8(4) . . ?
C4' C27' C26' 119.5(4) . . ?
C4' C27' C12' 119.7(4) . . ?
C26' C27' C12' 120.7(4) . . ?
C17' C28' C13' 119.3(4) . . ?
C17' C28' C25' 118.9(4) . . ?
C13' C28' C25' 121.7(4) . . ?
C30' N29' C34' 118.6(4) . . ?
C30' N29' Ru' 126.7(3) . . ?
C34' N29' Ru' 114.7(3) . . ?
N29' C30' C31' 122.3(5) . . ?
N29' C30' H30' 118.9 . . ?
C31' C30' H30' 118.9 . . ?
C32' C31' C30' 119.1(5) . . ?
C32' C31' H31' 120.4 . . ?
C30' C31' H31' 120.5 . . ?
C33' C32' C31' 118.9(5) . . ?
C33' C32' H32' 120.5 . . ?
C31' C32' H32' 120.6 . . ?
C32' C33' C34' 120.6(5) . . ?
C32' C33' H33' 119.7 . . ?
C34' C33' H33' 119.7 . . ?
N29' C34' C33' 120.4(4) . . ?
N29' C34' C35' 115.0(4) . . ?
C33' C34' C35' 124.6(5) . . ?
N40' C35' C36' 122.3(5) . . ?
N40' C35' C34' 114.2(4) . . ?
C36' C35' C34' 123.5(5) . . ?
C37' C36' C35' 118.9(5) . . ?
C37' C36' H36' 120.6 . . ?
C35' C36' H36' 120.5 . . ?
C38' C37' C36' 119.4(5) . . ?
C38' C37' H37' 120.3 . . ?
C36' C37' H37' 120.3 . . ?
C37' C38' C39' 118.9(5) . . ?
C37' C38' H38' 120.6 . . ?
C39' C38' H38' 120.5 . . ?
N40' C39' C38' 123.0(5) . . ?
N40' C39' H39' 118.4 . . ?
C38' C39' H39' 118.5 . . ?
C39' N40' C35' 117.4(4) . . ?
C39' N40' Ru' 126.3(3) . . ?
C35' N40' Ru' 116.0(3) . . ?
C42' N41' C46' 118.4(4) . . ?
C42' N41' Ru' 125.8(3) . . ?
C46' N41' Ru' 115.8(3) . . ?
N41' C42' C43' 122.5(5) . . ?
N41' C42' H42' 118.8 . . ?
C43' C42' H42' 118.8 . . ?
C42' C43' C44' 119.4(5) . . ?
C42' C43' H43' 120.3 . . ?
C44' C43' H43' 120.3 . . ?
C45' C44' C43' 118.9(5) . . ?
C45' C44' H44' 120.6 . . ?
C43' C44' H44' 120.6 . . ?
C44' C45' C46' 119.6(5) . . ?
C44' C45' H45' 120.2 . . ?
C46' C45' H45' 120.2 . . ?
N41' C46' C45' 121.3(4) . . ?
N41' C46' C47' 114.5(4) . . ?
C45' C46' C47' 124.2(4) . . ?
N52' C47' C48' 121.2(4) . . ?
N52' C47' C46' 114.9(4) . . ?
C48' C47' C46' 123.9(4) . . ?
C49' C48' C47' 119.6(5) . . ?
C49' C48' H48' 120.2 . . ?
C47' C48' H48' 120.2 . . ?
C50' C49' C48' 119.3(5) . . ?
C50' C49' H49' 120.3 . . ?
C48' C49' H49' 120.4 . . ?
C49' C50' C51' 119.0(5) . . ?
C49' C50' H50' 120.5 . . ?
C51' C50' H50' 120.5 . . ?
N52' C51' C50' 122.5(5) . . ?
N52' C51' H51' 118.7 . . ?
C50' C51' H51' 118.8 . . ?
C51' N52' C47' 118.4(4) . . ?
C51' N52' Ru' 125.5(3) . . ?
C47' N52' Ru' 114.5(3) . . ?
F59 P53 F57 90.20(19) . . ?
F59 P53 F58 91.4(2) . . ?
F57 P53 F58 89.82(18) . . ?
F59 P53 F55 91.14(18) . . ?
F57 P53 F55 178.66(19) . . ?
F58 P53 F55 90.17(17) . . ?
F59 P53 F56 90.2(2) . . ?
F57 P53 F56 89.86(18) . . ?
F58 P53 F56 178.4(2) . . ?
F55 P53 F56 90.11(17) . . ?
F59 P53 F54 179.8(2) . . ?
F57 P53 F54 89.73(17) . . ?
F58 P53 F54 88.76(18) . . ?
F55 P53 F54 88.94(16) . . ?
F56 P53 F54 89.63(18) . . ?
F66 P60 F65 90.8(2) . . ?
F66 P60 F64 90.4(2) . . ?
F65 P60 F64 89.78(19) . . ?
F66 P60 F62 178.4(2) . . ?
F65 P60 F62 90.1(2) . . ?
F64 P60 F62 91.0(2) . . ?
F66 P60 F61 89.4(2) . . ?
F65 P60 F61 179.6(2) . . ?
F64 P60 F61 90.59(18) . . ?
F62 P60 F61 89.7(2) . . ?
F66 P60 F63 89.8(2) . . ?
F65 P60 F63 89.86(19) . . ?
F64 P60 F63 179.6(2) . . ?
F62 P60 F63 88.83(18) . . ?
F61 P60 F63 89.77(18) . . ?
F68 P67 F73 179.5(2) . . ?
F68 P67 F69 90.61(18) . . ?
F73 P67 F69 89.88(19) . . ?
F68 P67 F71 89.55(18) . . ?
F73 P67 F71 90.51(19) . . ?
F69 P67 F71 90.10(18) . . ?
F68 P67 F70 90.34(19) . . ?
F73 P67 F70 89.17(19) . . ?
F69 P67 F70 178.9(2) . . ?
F71 P67 F70 89.43(18) . . ?
F68 P67 F72 90.41(18) . . ?
F73 P67 F72 89.53(18) . . ?
F69 P67 F72 89.77(18) . . ?
F71 P67 F72 179.9(2) . . ?
F70 P67 F72 90.70(18) . . ?
F77 P74 F79 91.3(4) . . ?
F78 P74 F79 92.3(3) . . ?
F77 P74 F80 175.8(4) . . ?
F78 P74 F80 90.7(4) . . ?
F79 P74 F80 89.5(5) . . ?
F77 P74 F76 90.3(3) . . ?
F78 P74 F76 91.5(3) . . ?
F79 P74 F76 175.8(3) . . ?
F80 P74 F76 88.6(4) . . ?
F77 P74 F75 90.1(3) . . ?
F78 P74 F75 175.7(4) . . ?
F79 P74 F75 90.2(3) . . ?
F80 P74 F75 85.8(3) . . ?
F76 P74 F75 85.9(3) . . ?
C82 C81 H81A 109.5 . . ?
C82 C81 H81B 109.4 . . ?
H81A C81 H81B 109.5 . . ?
C82 C81 H81C 109.6 . . ?
H81A C81 H81C 109.5 . . ?
H81B C81 H81C 109.5 . . ?
C87 C82 C83 118.0(5) . . ?
C87 C82 C81 121.6(5) . . ?
C83 C82 C81 120.3(5) . . ?
C84 C83 C82 121.0(5) . . ?
C84 C83 H83 119.5 . . ?
C82 C83 H83 119.5 . . ?
C83 C84 C85 120.4(5) . . ?
C83 C84 H84 119.8 . . ?
C85 C84 H84 119.8 . . ?
C86 C85 C84 118.9(6) . . ?
C86 C85 H85 120.5 . . ?
C84 C85 H85 120.6 . . ?
C85 C86 C87 120.7(6) . . ?
C85 C86 H86 119.6 . . ?
C87 C86 H86 119.6 . . ?
C86 C87 C82 120.9(6) . . ?
C86 C87 H87 119.5 . . ?
C82 C87 H87 119.5 . . ?
C89 C88 H88A 109.4 . . ?
C89 C88 H88B 109.6 . . ?
H88A C88 H88B 109.5 . . ?
C89 C88 H88C 109.4 . . ?
H88A C88 H88C 109.5 . . ?
H88B C88 H88C 109.5 . . ?
C94 C89 C90 117.7(6) . . ?
C94 C89 C88 121.2(7) . . ?
C90 C89 C88 121.1(7) . . ?
C91 C90 C89 120.0(7) . . ?
C91 C90 H90 120.0 . . ?
C89 C90 H90 120.0 . . ?
C90 C91 C92 122.7(7) . . ?
C90 C91 H91 118.5 . . ?
C92 C91 H91 118.7 . . ?
C91 C92 C93 119.5(7) . . ?
C91 C92 H92 120.2 . . ?
C93 C92 H92 120.3 . . ?
C92 C93 C94 119.0(7) . . ?
C92 C93 H93 120.5 . . ?
C94 C93 H93 120.5 . . ?
C89 C94 C93 121.0(6) . . ?
C89 C94 H94 119.5 . . ?
C93 C94 H94 119.5 . . ?
N95 C96 C97 179.3(6) . . ?
C96 C97 H97A 109.6 . . ?
C96 C97 H97B 109.4 . . ?
H97A C97 H97B 109.5 . . ?
C96 C97 H97C 109.4 . . ?
H97A C97 H97C 109.5 . . ?
H97B C97 H97C 109.5 . . ?
N98 C99 C100 178.2(16) . . ?
C99 C100 H10A 109.7 . . ?
C99 C100 H10B 109.8 . . ?
H10A C100 H10B 109.5 . . ?
C99 C100 H10C 109.0 . . ?
H10A C100 H10C 109.5 . . ?
H10B C100 H10C 109.5 . . ?

loop_
_geom_bond_atom_site_label_1
_geom_bond_atom_site_label_2
_geom_bond_distance
_geom_bond_site_symmetry_2
_geom_bond_publ_flag
Ru N1 2.043(4) . ?
Ru N29 2.054(4) . ?
Ru N40 2.062(4) . ?
Ru N41 2.066(4) . ?
Ru N52 2.079(4) . ?
Ru N24 2.146(4) . ?
N1 C26 1.345(5) . ?
N1 C2 1.358(6) . ?
C2 C3 1.367(6) . ?
C2 H2 0.9500 . ?
C3 C4 1.396(6) . ?
C3 H3 0.9500 . ?
C4 C27 1.406(6) . ?
C4 C5 1.456(6) . ?
C5 C6 1.403(7) . ?
C5 C10 1.407(7) . ?
C6 C7 1.372(7) . ?
C6 H6 0.9500 . ?
C7 C8 1.398(8) . ?
C7 H7 0.9500 . ?
C8 C9 1.374(7) . ?
C8 H8 0.9500 . ?
C9 C10 1.408(7) . ?
C9 H9 0.9500 . ?
C10 N11 1.382(6) . ?
N11 C12 1.317(6) . ?
C12 C27 1.430(6) . ?
C12 C13 1.482(6) . ?
C13 N14 1.335(6) . ?
C13 C28 1.420(6) . ?
N14 C15 1.356(6) . ?
C15 C16 1.371(7) . ?
C15 H15 0.9500 . ?
C16 C17 1.409(6) . ?
C16 H16 0.9500 . ?
C17 C28 1.402(6) . ?
C17 C18 1.440(6) . ?
C18 C23 1.416(6) . ?
C18 C19 1.417(6) . ?
C19 C20 1.366(7) . ?
C19 H19 0.9500 . ?
C20 C21 1.386(7) . ?
C20 H20 0.9500 . ?
C21 C22 1.383(6) . ?
C21 H21 0.9500 . ?
C22 C23 1.398(6) . ?
C22 H22 0.9500 . ?
C23 N24 1.416(5) . ?
N24 C25 1.347(5) . ?
C25 C28 1.426(6) . ?
C25 C26 1.442(6) . ?
C26 C27 1.406(6) . ?
N29 C30 1.351(6) . ?
N29 C34 1.357(6) . ?
C30 C31 1.381(7) . ?
C30 H30 0.9500 . ?
C31 C32 1.376(8) . ?
C31 H31 0.9500 . ?
C32 C33 1.382(8) . ?
C32 H32 0.9500 . ?
C33 C34 1.394(7) . ?
C33 H33 0.9500 . ?
C34 C35 1.477(7) . ?
C35 N40 1.353(6) . ?
C35 C36 1.389(7) . ?
C36 C37 1.382(8) . ?
C36 H36 0.9500 . ?
C37 C38 1.378(8) . ?
C37 H37 0.9500 . ?
C38 C39 1.389(7) . ?
C38 H38 0.9500 . ?
C39 N40 1.347(6) . ?
C39 H39 0.9500 . ?
N41 C42 1.346(6) . ?
N41 C46 1.373(6) . ?
C42 C43 1.370(6) . ?
C42 H42 0.9500 . ?
C43 C44 1.386(7) . ?
C43 H43 0.9500 . ?
C44 C45 1.379(7) . ?
C44 H44 0.9500 . ?
C45 C46 1.392(6) . ?
C45 H45 0.9500 . ?
C46 C47 1.471(7) . ?
C47 N52 1.369(6) . ?
C47 C48 1.394(6) . ?
C48 C49 1.373(7) . ?
C48 H48 0.9500 . ?
C49 C50 1.384(7) . ?
C49 H49 0.9500 . ?
C50 C51 1.385(6) . ?
C50 H50 0.9500 . ?
C51 N52 1.347(6) . ?
C51 H51 0.9500 . ?
Ru' N1' 2.042(4) . ?
Ru' N40' 2.043(4) . ?
Ru' N41' 2.059(4) . ?
Ru' N29' 2.063(4) . ?
Ru' N52' 2.086(4) . ?
Ru' N24' 2.130(4) . ?
N1' C26' 1.347(5) . ?
N1' C2' 1.369(6) . ?
C2' C3' 1.357(6) . ?
C2' H2' 0.9500 . ?
C3' C4' 1.416(6) . ?
C3' H3' 0.9500 . ?
C4' C27' 1.399(6) . ?
C4' C5' 1.437(6) . ?
C5' C6' 1.421(6) . ?
C5' C10' 1.425(6) . ?
C6' C7' 1.368(7) . ?
C6' H6' 0.9500 . ?
C7' C8' 1.406(7) . ?
C7' H7' 0.9500 . ?
C8' C9' 1.369(7) . ?
C8' H8' 0.9500 . ?
C9' C10' 1.409(6) . ?
C9' H9' 0.9500 . ?
C10' N11' 1.384(6) . ?
N11' C12' 1.308(6) . ?
C12' C27' 1.442(6) . ?
C12' C13' 1.476(6) . ?
C13' N14' 1.336(6) . ?
C13' C28' 1.418(6) . ?
N14' C15' 1.342(6) . ?
C15' C16' 1.371(6) . ?
C15' H15' 0.9500 . ?
C16' C17' 1.398(6) . ?
C16' H16' 0.9500 . ?
C17' C28' 1.410(6) . ?
C17' C18' 1.446(6) . ?
C18' C19' 1.401(6) . ?
C18' C23' 1.427(6) . ?
C19' C20' 1.370(7) . ?
C19' H19' 0.9500 . ?
C20' C21' 1.384(7) . ?
C20' H20' 0.9500 . ?
C21' C22' 1.388(7) . ?
C21' H21' 0.9500 . ?
C22' C23' 1.399(6) . ?
C22' H22' 0.9500 . ?
C23' N24' 1.406(5) . ?
N24' C25' 1.332(5) . ?
C25' C28' 1.426(6) . ?
C25' C26' 1.451(6) . ?
C26' C27' 1.400(6) . ?
N29' C30' 1.350(6) . ?
N29' C34' 1.369(6) . ?
C30' C31' 1.385(7) . ?
C30' H30' 0.9500 . ?
C31' C32' 1.382(7) . ?
C31' H31' 0.9500 . ?
C32' C33' 1.372(7) . ?
C32' H32' 0.9500 . ?
C33' C34' 1.388(7) . ?
C33' H33' 0.9500 . ?
C34' C35' 1.483(7) . ?
C35' N40' 1.359(6) . ?
C35' C36' 1.383(7) . ?
C36' C37' 1.385(7) . ?
C36' H36' 0.9500 . ?
C37' C38' 1.373(8) . ?
C37' H37' 0.9500 . ?
C38' C39' 1.380(7) . ?
C38' H38' 0.9500 . ?
C39' N40' 1.348(6) . ?
C39' H39' 0.9500 . ?
N41' C42' 1.333(6) . ?
N41' C46' 1.373(6) . ?
C42' C43' 1.373(7) . ?
C42' H42' 0.9500 . ?
C43' C44' 1.386(7) . ?
C43' H43' 0.9500 . ?
C44' C45' 1.374(7) . ?
C44' H44' 0.9500 . ?
C45' C46' 1.378(7) . ?
C45' H45' 0.9500 . ?
C46' C47' 1.472(6) . ?
C47' N52' 1.363(6) . ?
C47' C48' 1.386(7) . ?
C48' C49' 1.383(7) . ?
C48' H48' 0.9500 . ?
C49' C50' 1.374(7) . ?
C49' H49' 0.9500 . ?
C50' C51' 1.386(7) . ?
C50' H50' 0.9500 . ?
C51' N52' 1.347(6) . ?
C51' H51' 0.9500 . ?
P53 F59 1.587(3) . ?
P53 F57 1.594(3) . ?
P53 F58 1.595(3) . ?
P53 F55 1.596(3) . ?
P53 F56 1.598(3) . ?
P53 F54 1.606(3) . ?
P60 F66 1.587(4) . ?
P60 F65 1.590(4) . ?
P60 F64 1.591(3) . ?
P60 F62 1.594(4) . ?
P60 F61 1.599(3) . ?
P60 F63 1.609(3) . ?
P67 F68 1.596(3) . ?
P67 F73 1.597(3) . ?
P67 F69 1.596(3) . ?
P67 F71 1.600(3) . ?
P67 F70 1.602(3) . ?
P67 F72 1.605(3) . ?
P74 F80* 1.406(12) . ?
P74 F76* 1.525(9) . ?
P74 F77 1.529(6) . ?
P74 F78 1.536(6) . ?
P74 F79* 1.561(11) . ?
P74 F79 1.588(6) . ?
P74 F78* 1.611(9) . ?
P74 F80 1.629(7) . ?
P74 F75* 1.634(10) . ?
P74 F76 1.644(6) . ?
P74 F75 1.652(5) . ?
P74 F77* 1.719(11) . ?
C81 C82 1.513(7) . ?
C81 H81A 0.9800 . ?
C81 H81B 0.9800 . ?
C81 H81C 0.9800 . ?
C82 C87 1.386(8) . ?
C82 C83 1.393(7) . ?
C83 C84 1.378(7) . ?
C83 H83 0.9500 . ?
C84 C85 1.389(8) . ?
C84 H84 0.9500 . ?
C85 C86 1.377(8) . ?
C85 H85 0.9500 . ?
C86 C87 1.382(8) . ?
C86 H86 0.9500 . ?
C87 H87 0.9500 . ?
C88 C89 1.492(10) . ?
C88 H88A 0.9800 . ?
C88 H88B 0.9800 . ?
C88 H88C 0.9800 . ?
C89 C94 1.378(9) . ?
C89 C90 1.411(10) . ?
C90 C91 1.343(10) . ?
C90 H90 0.9500 . ?
C91 C92 1.359(10) . ?
C91 H91 0.9500 . ?
C92 C93 1.369(11) . ?
C92 H92 0.9500 . ?
C93 C94 1.410(10) . ?
C93 H93 0.9500 . ?
C94 H94 0.9500 . ?
N95 C96 1.148(7) . ?
C96 C97 1.450(8) . ?
C97 H97A 0.9800 . ?
C97 H97B 0.9800 . ?
C97 H97C 0.9800 . ?
N98 C99 1.12(2) . ?
C99 C100 1.60(2) . ?
C100 H10A 0.9801 . ?
C100 H10B 0.9801 . ?
C100 H10C 0.9801 . ?
